data_4322971
loop_
_publ_author_name
'M. Adnan Mansour'
'Rene J. Lachicotte'
'Henry J. Gysling'
'Richard Eisenberg'

_publ_section_title
;
 Syntheses, Molecular Structures, and Spectroscopy of Gold(III) Dithiolate
 Complexes
;
_journal_name_full 'Inorganic Chemistry'
_journal_page_first 4625
_journal_page_last 4632
_journal_paper_doi 10.1021/ic980032b
_journal_volume 37
_journal_year 1998
_chemical_formula_sum 'C18 H14 Au N S2'
_chemical_formula_weight 505.39
_chemical_name_systematic
; 
 ? 
;
_space_group_IT_number 14
_symmetry_cell_setting monoclinic
_symmetry_space_group_name_Hall '-P 2ybc'
_symmetry_space_group_name_H-M 'P 1 21/c 1'
_atom_sites_solution_hydrogens geom
_atom_sites_solution_primary direct
_atom_sites_solution_secondary difmap
_audit_creation_method SHELXL
_cell_angle_alpha 90.00
_cell_angle_beta 101.336(15)
_cell_angle_gamma 90.00
_cell_formula_units_Z 4
_cell_length_a 8.8523(14)
_cell_length_b 11.726(2)
_cell_length_c 15.499(5)
_cell_measurement_temperature 183(2)
_cell_volume 1577.4(6)
_computing_cell_refinement 'Siemens SAINT'
_computing_data_collection 'Siemens SMART'
_computing_data_reduction 'Siemens SAINT'
_computing_molecular_graphics 'Siemens SHELXTL'
_computing_publication_material 'Siemens SHELXTL'
_computing_structure_refinement 'SHELXL-93 (Sheldrick, 1993)'
_computing_structure_solution 'SHELXS-86 (Sheldrick, 1990)'
_diffrn_ambient_temperature 183(2)
_diffrn_measurement_device 'Siemens SMART'
_diffrn_measurement_method 'w scans'
_diffrn_radiation_monochromator graphite
_diffrn_radiation_source 'normal-focus sealed tube'
_diffrn_radiation_type MoK\a
_diffrn_radiation_wavelength 0.71073
_diffrn_reflns_av_R_equivalents 0.0362
_diffrn_reflns_av_sigmaI/netI 0.0516
_diffrn_reflns_limit_h_max 8
_diffrn_reflns_limit_h_min -11
_diffrn_reflns_limit_k_max 13
_diffrn_reflns_limit_k_min -15
_diffrn_reflns_limit_l_max 20
_diffrn_reflns_limit_l_min -15
_diffrn_reflns_number 9282
_diffrn_reflns_theta_max 28.28
_diffrn_reflns_theta_min 2.19
_exptl_absorpt_coefficient_mu 9.585
_exptl_absorpt_correction_T_max 0.862
_exptl_absorpt_correction_T_min 0.538
_exptl_absorpt_correction_type SADABS
_exptl_crystal_colour 'Golden Orang'
_exptl_crystal_density_diffrn 2.128
_exptl_crystal_density_meas ?
_exptl_crystal_density_method NA
_exptl_crystal_description Needle
_exptl_crystal_F_000 960
_exptl_crystal_size_max 0.04
_exptl_crystal_size_mid 0.08
_exptl_crystal_size_min 0.16
_refine_diff_density_max 0.865
_refine_diff_density_min -1.203
_refine_diff_density_rms 0.166
_refine_ls_extinction_method none
_refine_ls_goodness_of_fit_all 1.030
_refine_ls_goodness_of_fit_obs 1.054
_refine_ls_matrix_type full
_refine_ls_number_parameters 211
_refine_ls_number_reflns 3658
_refine_ls_number_restraints 0
_refine_ls_restrained_S_all 1.030
_refine_ls_restrained_S_obs 1.054
_refine_ls_R_factor_all 0.0607
_refine_ls_R_factor_obs 0.0438
_refine_ls_shift/esd_max 0.095
_refine_ls_shift/esd_mean 0.002
_refine_ls_structure_factor_coef Fsqd
_refine_ls_weighting_details 'w=1/[\s^2^(Fo^2^)+(0.0302P)^2^+6.7515P] where P=(Fo^2^+2Fc^2^)/3'
_refine_ls_weighting_scheme calc
_refine_ls_wR_factor_all 0.0818
_refine_ls_wR_factor_obs 0.0759
_reflns_number_observed 3043
_reflns_number_total 3658
_reflns_observed_criterion >2sigma(I)
_cod_data_source_file ic980032b_1.cif
_cod_data_source_block sad
_cod_depositor_comments
;
The following automatic conversions were performed:

'_exptl_crystal_density_meas' value 'NA' was changed to '?' - the
value is perceived as not measured.

Automatic conversion script
Id: cif_fix_values 3008 2015-01-20 13:52:24Z robertas 

The following automatic conversions were performed:

'_refine_ls_weighting_scheme' value 'calc
w=1/[\s^2^(Fo^2^)+(0.0302P)^2^+6.7515P] where P=(Fo^2^+2Fc^2^)/3' was
changed to 'calc'. New tag '_refine_ls_weighting_details' was
created. The value of the new tag was set to
'w=1/[\s^2^(Fo^2^)+(0.0302P)^2^+6.7515P] where P=(Fo^2^+2Fc^2^)/3'.

Automatic conversion script
Id: cif_fix_values 3143 2015-03-26 13:38:13Z robertas 
;
_cod_original_cell_volume 1577.5(6)
_cod_database_code 4322971

loop_
_symmetry_equiv_pos_as_xyz
'x, y, z'
'-x, y+1/2, -z+1/2'
'-x, -y, -z'
'x, -y-1/2, z-1/2'

loop_
_atom_site_aniso_label
_atom_site_aniso_U_11
_atom_site_aniso_U_22
_atom_site_aniso_U_33
_atom_site_aniso_U_23
_atom_site_aniso_U_13
_atom_site_aniso_U_12
Au 0.02915(14) 0.02169(13) 0.02841(14) 0.00202(12) 0.01074(10) 0.00198(12)
S1 0.0402(11) 0.0278(9) 0.0427(11) -0.0066(8) 0.0166(9) -0.0091(8)
S2 0.0489(12) 0.0445(12) 0.0528(13) 0.0260(10) 0.0190(10) 0.0071(10)
N1 0.027(3) 0.018(3) 0.031(3) -0.002(2) 0.010(2) 0.002(2)
C1 0.050(5) 0.017(3) 0.057(5) -0.002(3) 0.033(4) 0.005(3)
C2 0.059(6) 0.034(5) 0.094(7) -0.019(5) 0.051(5) -0.008(4)
C3 0.091(8) 0.030(5) 0.133(11) -0.022(6) 0.089(9) -0.013(5)
C4 0.107(9) 0.024(5) 0.132(11) 0.001(6) 0.098(9) -0.003(5)
C5 0.083(7) 0.038(5) 0.095(8) 0.029(5) 0.060(6) 0.025(5)
C6 0.055(5) 0.025(4) 0.082(7) 0.013(4) 0.046(5) 0.009(4)
C7 0.034(9) 0.041(10) 0.102(17) -0.028(10) 0.022(10) -0.014(8)
C7A 0.048(10) 0.028(8) 0.047(10) 0.018(6) 0.028(8) 0.006(6)
C8 0.038(4) 0.033(4) 0.028(4) -0.001(3) 0.007(3) -0.001(3)
C9 0.042(5) 0.044(4) 0.032(4) 0.007(3) 0.008(3) 0.000(4)
C10 0.047(5) 0.032(4) 0.046(5) 0.006(3) 0.023(4) 0.000(4)
C11 0.031(4) 0.031(4) 0.043(4) 0.004(3) 0.014(3) -0.001(3)
C12 0.028(4) 0.019(3) 0.041(4) -0.006(3) 0.016(3) 0.001(3)
C13 0.028(4) 0.023(3) 0.035(4) -0.007(3) 0.009(3) 0.004(3)
C14 0.032(4) 0.029(4) 0.055(5) -0.010(3) 0.012(4) -0.001(3)
C15 0.029(4) 0.056(5) 0.048(5) -0.021(4) 0.001(4) 0.001(4)
C16 0.038(4) 0.058(5) 0.031(4) -0.009(4) 0.001(3) 0.012(4)
C17 0.038(4) 0.045(4) 0.033(4) 0.004(3) 0.011(3) 0.011(4)
C18 0.027(4) 0.030(4) 0.031(4) -0.004(3) 0.009(3) 0.008(3)

loop_
_atom_site_label
_atom_site_type_symbol
_atom_site_fract_x
_atom_site_fract_y
_atom_site_fract_z
_atom_site_U_iso_or_equiv
_atom_site_thermal_displace_type
_atom_site_occupancy
_atom_site_calc_flag
_atom_site_refinement_flags
_atom_site_disorder_group
Au Au 0.19647(3) 0.92918(2) 0.01188(2) 0.02572(9) Uani 1 d . .
S1 S 0.0026(2) 0.82716(15) -0.08130(13) 0.0358(4) Uani 1 d . .
S2 S 0.1951(3) 0.7982(2) 0.11847(15) 0.0475(5) Uani 1 d . .
N1 N 0.2192(6) 1.0552(4) -0.0791(4) 0.0249(12) Uani 1 d . .
C1 C -0.0445(9) 0.7199(6) -0.0118(6) 0.038(2) Uani 1 d . .
C2 C -0.1653(11) 0.6459(7) -0.0413(7) 0.058(3) Uani 1 d . .
H2A H -0.2216(11) 0.6538(7) -0.0999(7) 0.069 Uiso 1 calc R .
C3 C -0.2069(14) 0.5619(8) 0.0104(10) 0.076(4) Uani 1 d . .
C4 C -0.1260(15) 0.5469(7) 0.0950(10) 0.078(4) Uani 1 d . .
C5 C -0.0018(12) 0.6201(7) 0.1281(8) 0.066(3) Uani 1 d . .
H5A H 0.0536(12) 0.6115(7) 0.1868(8) 0.079 Uiso 1 calc R .
C6 C 0.0404(10) 0.7071(6) 0.0733(7) 0.050(2) Uani 1 d . .
C7 C -0.3143(19) 0.4757(15) -0.0047(14) 0.057(6) Uani 0.50(2) d P .
H7A H -0.3694(107) 0.4720(75) 0.0443(42) 0.086 Uiso 0.50(2) calc PR .
H7B H -0.2623(24) 0.4029(22) -0.0095(90) 0.086 Uiso 0.50(2) calc PR .
H7C H -0.3878(91) 0.4909(60) -0.0595(45) 0.086 Uiso 0.50(2) calc PR .
C7A C -0.1968(18) 0.4579(12) 0.1386(11) 0.038(4) Uani 0.50(2) d P .
H7AA H -0.3087(21) 0.4691(52) 0.1272(57) 0.058 Uiso 0.50(2) calc PR .
H7AB H -0.1563(89) 0.4613(56) 0.2022(12) 0.058 Uiso 0.50(2) calc PR .
H7AC H -0.1733(100) 0.3833(13) 0.1161(49) 0.058 Uiso 0.50(2) calc PR .
C8 C 0.1338(8) 1.0623(6) -0.1604(5) 0.033(2) Uani 1 d . .
H8A H 0.0537(8) 1.0084(6) -0.1785(5) 0.040 Uiso 1 calc R .
C9 C 0.1587(9) 1.1457(7) -0.2187(5) 0.039(2) Uani 1 d . .
H9A H 0.0972(9) 1.1497(7) -0.2763(5) 0.047 Uiso 1 calc R .
C10 C 0.2744(9) 1.2225(6) -0.1914(5) 0.040(2) Uani 1 d . .
H10A H 0.2946(9) 1.2804(6) -0.2305(5) 0.048 Uiso 1 calc R .
C11 C 0.3614(8) 1.2168(6) -0.1080(5) 0.034(2) Uani 1 d . .
H11A H 0.4421(8) 1.2701(6) -0.0897(5) 0.041 Uiso 1 calc R .
C12 C 0.3314(8) 1.1326(5) -0.0501(5) 0.0279(15) Uani 1 d . .
C13 C 0.4106(8) 1.1178(6) 0.0414(5) 0.0281(15) Uani 1 d . .
C14 C 0.5237(8) 1.1938(6) 0.0830(5) 0.038(2) Uani 1 d . .
H14A H 0.5542(8) 1.2566(6) 0.0517(5) 0.046 Uiso 1 calc R .
C15 C 0.5902(9) 1.1761(7) 0.1702(6) 0.045(2) Uani 1 d . .
H15A H 0.6672(9) 1.2274(7) 0.1987(6) 0.054 Uiso 1 calc R .
C16 C 0.5477(9) 1.0864(7) 0.2163(5) 0.043(2) Uani 1 d . .
H16A H 0.5950(9) 1.0758(7) 0.2763(5) 0.052 Uiso 1 calc R .
C17 C 0.4346(9) 1.0101(7) 0.1754(5) 0.038(2) Uani 1 d . .
H17A H 0.4052(9) 0.9481(7) 0.2079(5) 0.045 Uiso 1 calc R .
C18 C 0.3646(8) 1.0241(6) 0.0875(5) 0.0293(15) Uani 1 d . .

loop_
_atom_type_symbol
_atom_type_description
_atom_type_scat_dispersion_real
_atom_type_scat_dispersion_imag
_atom_type_scat_source
C C 0.0033 0.0016 'International Tables Vol C Tables 4.2.6.8 and 6.1.1.4'
H H 0.0000 0.0000 'International Tables Vol C Tables 4.2.6.8 and 6.1.1.4'
N N 0.0061 0.0033 'International Tables Vol C Tables 4.2.6.8 and 6.1.1.4'
S S 0.1246 0.1234 'International Tables Vol C Tables 4.2.6.8 and 6.1.1.4'
Au Au -2.0133 8.8022 'International Tables Vol C Tables 4.2.6.8 and 6.1.1.4'

loop_
_geom_angle_atom_site_label_1
_geom_angle_atom_site_label_2
_geom_angle_atom_site_label_3
_geom_angle
_geom_angle_site_symmetry_1
_geom_angle_site_symmetry_3
_geom_angle_publ_flag
C18 Au N1 81.0(3) . . ?
C18 Au S2 93.4(2) . . ?
N1 Au S2 174.2(2) . . ?
C18 Au S1 176.9(2) . . ?
N1 Au S1 95.8(2) . . ?
S2 Au S1 89.72(8) . . ?
C1 S1 Au 102.8(3) . . ?
C6 S2 Au 103.7(3) . . ?
C8 N1 C12 120.7(6) . . ?
C8 N1 Au 124.8(5) . . ?
C12 N1 Au 114.5(5) . . ?
C2 C1 C6 118.9(8) . . ?
C2 C1 S1 120.5(7) . . ?
C6 C1 S1 120.6(6) . . ?
C1 C2 C3 122.6(11) . . ?
C7 C3 C4 106.3(13) . . ?
C7 C3 C2 133.4(17) . . ?
C4 C3 C2 120.1(11) . . ?
C3 C4 C5 119.4(9) . . ?
C3 C4 C7A 110.2(13) . . ?
C5 C4 C7A 130.2(15) . . ?
C4 C5 C6 119.8(11) . . ?
C1 C6 C5 119.1(9) . . ?
C1 C6 S2 122.8(6) . . ?
C5 C6 S2 118.0(8) . . ?
N1 C8 C9 121.9(7) . . ?
C10 C9 C8 118.1(7) . . ?
C9 C10 C11 120.6(7) . . ?
C10 C11 C12 119.9(7) . . ?
N1 C12 C11 118.8(7) . . ?
N1 C12 C13 114.9(6) . . ?
C11 C12 C13 126.3(6) . . ?
C14 C13 C18 120.9(7) . . ?
C14 C13 C12 122.3(7) . . ?
C18 C13 C12 116.8(6) . . ?
C13 C14 C15 119.0(8) . . ?
C16 C15 C14 121.3(8) . . ?
C15 C16 C17 120.1(7) . . ?
C18 C17 C16 120.7(7) . . ?
C17 C18 C13 118.0(7) . . ?
C17 C18 Au 129.3(6) . . ?
C13 C18 Au 112.7(5) . . ?

loop_
_geom_bond_atom_site_label_1
_geom_bond_atom_site_label_2
_geom_bond_distance
_geom_bond_site_symmetry_2
_geom_bond_publ_flag
Au C18 2.035(7) . ?
Au N1 2.079(5) . ?
Au S2 2.258(2) . ?
Au S1 2.342(2) . ?
S1 C1 1.759(7) . ?
S2 C6 1.769(9) . ?
N1 C8 1.340(9) . ?
N1 C12 1.356(8) . ?
C1 C2 1.383(11) . ?
C1 C6 1.392(12) . ?
C2 C3 1.366(14) . ?
C3 C7 1.38(2) . ?
C3 C4 1.38(2) . ?
C4 C5 1.41(2) . ?
C4 C7A 1.451(15) . ?
C5 C6 1.422(11) . ?
C8 C9 1.378(10) . ?
C9 C10 1.367(11) . ?
C10 C11 1.370(11) . ?
C11 C12 1.394(10) . ?
C12 C13 1.464(10) . ?
C13 C14 1.400(10) . ?
C13 C18 1.413(10) . ?
C14 C15 1.380(11) . ?
C15 C16 1.366(12) . ?
C16 C17 1.398(11) . ?
C17 C18 1.391(10) . ?
